data_4037221
loop_
_publ_author_name
'Rathore, Vandana'
'Sattar, Moh'
'Kumar, Raushan'
'Kumar, Sangit'

_publ_section_title
;
 Synthesis of Unsymmetrical Diaryl Acetamides, Benzofurans, Benzophenones,
 and Xanthenes by Transition-Metal-Free Oxidative Cross-Coupling of
 sp<sup>3</sup> and sp<sup>2</sup> C-H Bonds.
;
_journal_issue 19
_journal_name_full 'The Journal of organic chemistry'
_journal_page_first 9206
_journal_page_last 9218
_journal_paper_doi 10.1021/acs.joc.6b01771
_journal_volume 81
_journal_year 2016
_chemical_formula_moiety 'C18 H18 N2 O3'
_chemical_formula_sum 'C18 H18 N2 O3'
_chemical_formula_weight 310.34
_space_group_crystal_system triclinic
_space_group_IT_number 2
_space_group_name_Hall '-P 1'
_space_group_name_H-M_alt 'P -1'
_symmetry_Int_Tables_number 2
_atom_sites_solution_primary direct
_audit_creation_date 2016-04-02
_audit_creation_method
;
Olex2 1.2
(compiled 2015.01.26 svn.r3150 for OlexSys, GUI svn.r4998)
;
_cell_angle_alpha 115.006(4)
_cell_angle_beta 90.240(4)
_cell_angle_gamma 100.357(4)
_cell_formula_units_Z 4
_cell_length_a 7.2107(7)
_cell_length_b 14.9108(14)
_cell_length_c 16.2218(15)
_cell_measurement_reflns_used 9807
_cell_measurement_temperature 159(2)
_cell_measurement_theta_max 25.08
_cell_measurement_theta_min 2.88
_cell_volume 1548.6(3)
_computing_cell_refinement 'SAINT v8.34A (Bruker, 2013)'
_computing_data_reduction 'SAINT v8.34A (Bruker, 2013)'
_computing_molecular_graphics 'Olex2 (Dolomanov et al., 2009)'
_computing_publication_material 'Olex2 (Dolomanov et al., 2009)'
_computing_structure_refinement 'olex2.refine (Bourhis et al., 2015)'
_computing_structure_solution 'ShelXT (Sheldrick, 2015)'
_diffrn_ambient_temperature 159.14
_diffrn_measured_fraction_theta_full 0.9837
_diffrn_measured_fraction_theta_max 0.9837
_diffrn_measurement_device_type 'Bruker APEX-II CCD'
_diffrn_measurement_method '\f and \w scans'
_diffrn_radiation_type 'Mo K\a'
_diffrn_radiation_wavelength 0.71073
_diffrn_reflns_av_R_equivalents 0.0804
_diffrn_reflns_av_unetI/netI 0.0496
_diffrn_reflns_limit_h_max 8
_diffrn_reflns_limit_h_min -8
_diffrn_reflns_limit_k_max 17
_diffrn_reflns_limit_k_min -17
_diffrn_reflns_limit_l_max 19
_diffrn_reflns_limit_l_min -19
_diffrn_reflns_number 31519
_diffrn_reflns_theta_full 26.0000
_diffrn_reflns_theta_max 25.17
_diffrn_reflns_theta_min 2.48
_diffrn_standards_number 0
_exptl_absorpt_coefficient_mu 0.092
_exptl_absorpt_correction_T_max 0.7452
_exptl_absorpt_correction_T_min 0.6468
_exptl_absorpt_correction_type multi-scan
_exptl_absorpt_process_details
;
SADABS-2014/4 (Bruker,2014/4) was used for absorption correction.
wR2(int) was 0.1589 before and 0.0728 after correction.
The Ratio of minimum to maximum transmission is 0.8680.
The \l/2 correction factor is 0.00150.
;
_exptl_crystal_colour colourless
_exptl_crystal_density_diffrn 1.3311
_exptl_crystal_density_method 'not measured'
_exptl_crystal_description needle
_exptl_crystal_F_000 656.0
_exptl_crystal_size_max 0.3
_exptl_crystal_size_mid 0.25
_exptl_crystal_size_min 0.2
_refine_diff_density_max 0.7646
_refine_diff_density_min -0.4632
_refine_diff_density_rms 0.1095
_refine_ls_d_res_high 0.8355
_refine_ls_d_res_low 8.2168
_refine_ls_goodness_of_fit_ref 1.0717
_refine_ls_hydrogen_treatment mixed
_refine_ls_matrix_type full
_refine_ls_number_constraints 60
_refine_ls_number_parameters 418
_refine_ls_number_reflns 5480
_refine_ls_number_restraints 0
_refine_ls_restrained_S_all 1.0717
_refine_ls_R_factor_all 0.0967
_refine_ls_R_factor_gt 0.0776
_refine_ls_shift/su_max 0.0000
_refine_ls_shift/su_mean 0.0000
_refine_ls_structure_factor_coef Fsqd
_refine_ls_weighting_details 'w=1/[\s^2^(Fo^2^)+(0.1277P)^2^+1.6890P] where P=(Fo^2^+2Fc^2^)/3'
_refine_ls_weighting_scheme calc
_refine_ls_wR_factor_gt 0.2056
_refine_ls_wR_factor_ref 0.2206
_reflns_Friedel_coverage 0.0
_reflns_limit_h_max 8
_reflns_limit_h_min -8
_reflns_limit_k_max 15
_reflns_limit_k_min -17
_reflns_limit_l_max 19
_reflns_limit_l_min 0
_reflns_number_gt 4254
_reflns_number_total 5468
_reflns_threshold_expression I>=2u(I)
_cod_data_source_file jo6b01771_si_006.cif
_cod_data_source_block VR_213_L
_cod_database_code 4037221
_olex2_refinement_description
;
1. Fixed Uiso
 At 1.2 times of:
  All C(H) groups, All C(H,H) groups
 At 1.5 times of:
  All C(H,H,H) groups
2.a Secondary CH2 refined with riding coordinates:
 C00S(H00e,H00f), C00W(H00a,H00b), C00Z(H00c,H00d), C011(H01g,H01h)
2.b Aromatic/amide H refined with riding coordinates:
 C00I(H00I), C00L(H00L), C00M(H00M), C00P(H00P), C00Q(H00Q), C00R(H00R),
 C00T(H00T), C00V(H00V), C00X(H00X), C00Y(H00Y), C010(H010), C012(H012),
 C013(H013), C014(H014), C019(H019), C01A(H01o)
2.c Idealised Me refined as rotating group:
 C015(H01i,H01j,H01k), C016(H01a,H01b,H01c), C017(H01d,H01e,H01f), C018(H01l,
 H01m,H01n)
;
_olex2_submission_special_instructions 'No special instructions were received'

loop_
_space_group_symop_id
_space_group_symop_operation_xyz
1 x,y,z
2 -x,-y,-z

loop_
_atom_site_label
_atom_site_type_symbol
_atom_site_fract_x
_atom_site_fract_y
_atom_site_fract_z
_atom_site_U_iso_or_equiv
_atom_site_adp_type
_atom_site_occupancy
_atom_site_refinement_flags_posn
O001 O 0.1469(3) -0.06658(15) 0.55628(13) 0.0205(5) Uani 1.000000 .
O002 O 0.8159(3) 0.93532(15) 1.06049(13) 0.0196(5) Uani 1.000000 .
O003 O 0.7383(4) 1.26506(17) 1.05567(16) 0.0310(6) Uani 1.000000 .
O004 O 0.4850(3) 0.26989(17) 0.57047(16) 0.0316(6) Uani 1.000000 .
O005 O 0.6733(4) 1.22029(18) 0.91175(17) 0.0349(6) Uani 1.000000 .
O006 O 0.5132(4) 0.23572(18) 0.42854(17) 0.0364(6) Uani 1.000000 .
N007 N 0.4641(4) 0.2098(2) 0.48908(18) 0.0253(6) Uani 1.000000 .
N008 N 0.0112(4) -0.2249(2) 0.54208(17) 0.0245(6) Uani 1.000000 .
N009 N 0.8564(4) 0.78477(19) 1.05456(17) 0.0221(6) Uani 1.000000 .
N00A N 0.7029(4) 1.1995(2) 0.97585(18) 0.0246(6) Uani 1.000000 .
C00B C 0.7627(4) 0.9751(2) 1.0034(2) 0.0179(6) Uani 1.000000 .
C00C C 0.3788(4) 0.1046(2) 0.4640(2) 0.0199(7) Uani 1.000000 .
C00D C 0.8081(4) 0.8341(2) 1.0073(2) 0.0183(6) Uani 1.000000 .
C00E C 0.2270(4) -0.0222(2) 0.5020(2) 0.0190(6) Uani 1.000000 .
C00F C 0.7195(4) 0.8981(2) 0.9142(2) 0.0200(7) Uani 1.000000 .
C00G C 0.0861(4) -0.1681(2) 0.4993(2) 0.0198(7) Uani 1.000000 .
C00H C 0.2163(4) -0.0955(2) 0.4118(2) 0.0199(7) Uani 1.000000 .
C00I C 0.7570(4) 1.0742(2) 1.0284(2) 0.0190(6) Uani 1.000000 .
H00I H 0.7886(4) 1.1247(2) 1.0893(2) 0.0228(8) Uiso 1.000000 R
C00J C 0.7010(4) 1.0956(2) 0.9569(2) 0.0196(7) Uani 1.000000 .
C00K C 0.7523(4) 0.8070(2) 0.9161(2) 0.0192(6) Uani 1.000000 .
C00L C 0.2927(4) -0.0649(2) 0.3460(2) 0.0219(7) Uani 1.000000 .
H00L H 0.2889(4) -0.1125(2) 0.2841(2) 0.0263(8) Uiso 1.000000 R
C00M C 0.3049(4) 0.0781(2) 0.5316(2) 0.0213(7) Uani 1.000000 .
H00M H 0.3082(4) 0.1260(2) 0.5934(2) 0.0255(8) Uiso 1.000000 R
C00N C 0.1205(4) -0.1893(2) 0.4095(2) 0.0210(7) Uani 1.000000 .
C00O C 0.7249(5) 0.7102(2) 0.8333(2) 0.0227(7) Uani 1.000000 .
C00P C 0.6520(4) 1.0217(2) 0.8677(2) 0.0230(7) Uani 1.000000 .
H00P H 0.6127(4) 1.0398(2) 0.8218(2) 0.0276(8) Uiso 1.000000 R
C00Q C 0.3730(4) 0.0354(2) 0.3731(2) 0.0224(7) Uani 1.000000 .
H00Q H 0.4247(4) 0.0575(2) 0.3295(2) 0.0269(8) Uiso 1.000000 R
C00R C 0.6602(4) 0.9226(2) 0.8456(2) 0.0221(7) Uani 1.000000 .
H00R H 0.6262(4) 0.8720(2) 0.7849(2) 0.0266(8) Uiso 1.000000 R
C00S C 0.9124(5) 0.8384(3) 1.1532(2) 0.0261(7) Uani 1.000000 .
H00e H 0.9950(5) 0.8013(3) 1.1700(2) 0.0313(9) Uiso 1.000000 R
H00f H 0.9880(5) 0.9062(3) 1.1667(2) 0.0313(9) Uiso 1.000000 R
C00T C -0.1248(5) -0.3356(3) 0.3028(2) 0.0288(8) Uani 1.000000 .
H00T H -0.2151(5) -0.3133(3) 0.3455(2) 0.0345(9) Uiso 1.000000 R
C00U C 0.0611(5) -0.2834(2) 0.3242(2) 0.0215(7) Uani 1.000000 .
C00V C 0.8712(5) 0.6587(3) 0.8000(2) 0.0291(8) Uani 1.000000 .
H00V H 0.9935(5) 0.6850(3) 0.8322(2) 0.0349(9) Uiso 1.000000 R
C00W C -0.0274(5) -0.1761(3) 0.6386(2) 0.0263(7) Uani 1.000000 .
H00a H -0.0674(5) -0.1120(3) 0.6501(2) 0.0316(9) Uiso 1.000000 R
H00b H -0.1346(5) -0.2205(3) 0.6493(2) 0.0316(9) Uiso 1.000000 R
C00X C 0.1914(5) -0.3173(3) 0.2600(2) 0.0312(8) Uani 1.000000 .
H00X H 0.3201(5) -0.2832(3) 0.2733(2) 0.0375(10) Uiso 1.000000 R
C00Y C 0.5498(5) 0.6713(3) 0.7825(2) 0.0358(9) Uani 1.000000 .
H00Y H 0.4490(5) 0.7064(3) 0.8029(2) 0.0430(10) Uiso 1.000000 R
C00Z C 0.0234(5) -0.3319(3) 0.5044(2) 0.0317(8) Uani 1.000000 .
H00c H 0.0786(5) -0.3508(3) 0.4450(2) 0.0381(10) Uiso 1.000000 R
H00d H 0.1100(5) -0.3414(3) 0.5463(2) 0.0381(10) Uiso 1.000000 R
C010 C 0.8406(7) 0.5692(3) 0.7204(2) 0.0410(10) Uani 1.000000 .
H010 H 0.9416(7) 0.5346(3) 0.6990(2) 0.0492(12) Uiso 1.000000 R
C011 C 0.8279(5) 0.6741(2) 1.0112(2) 0.0292(8) Uani 1.000000 .
H01g H 0.8780(5) 0.6523(2) 0.9505(2) 0.0350(9) Uiso 1.000000 R
H01h H 0.9021(5) 0.6527(2) 1.0487(2) 0.0350(9) Uiso 1.000000 R
C012 C -0.1825(6) -0.4196(3) 0.2206(2) 0.0359(9) Uani 1.000000 .
H012 H -0.3105(6) -0.4548(3) 0.2077(2) 0.0431(10) Uiso 1.000000 R
C013 C -0.0535(6) -0.4522(3) 0.1573(2) 0.0391(10) Uani 1.000000 .
H013 H -0.0927(6) -0.5096(3) 0.1007(2) 0.0470(12) Uiso 1.000000 R
C014 C 0.1327(6) -0.4013(3) 0.1766(2) 0.0399(10) Uani 1.000000 .
H014 H 0.2213(6) -0.4235(3) 0.1328(2) 0.0479(12) Uiso 1.000000 R
C015 C 0.7486(6) 0.8509(3) 1.2125(2) 0.0388(9) Uani 1.000000 .
H01i H 0.663(2) 0.8857(18) 1.1952(12) 0.0582(14) Uiso 1.000000 GR
H01j H 0.679(2) 0.7842(3) 1.2038(14) 0.0582(14) Uiso 1.000000 GR
H01k H 0.7970(6) 0.8907(17) 1.2767(3) 0.0582(14) Uiso 1.000000 GR
C016 C 0.1383(6) -0.1536(3) 0.7068(2) 0.0396(9) Uani 1.000000 .
H01a H 0.179(2) -0.2165(4) 0.6964(12) 0.0594(14) Uiso 1.000000 GR
H01b H 0.2432(14) -0.1067(15) 0.6992(12) 0.0594(14) Uiso 1.000000 GR
H01c H 0.0997(12) -0.1230(18) 0.7689(2) 0.0594(14) Uiso 1.000000 GR
C017 C -0.1639(6) -0.4010(3) 0.4908(3) 0.0444(10) Uani 1.000000 .
H01d H -0.2495(14) -0.3935(15) 0.4481(15) 0.0666(15) Uiso 1.000000 GR
H01e H -0.1464(8) -0.4710(3) 0.4659(18) 0.0666(15) Uiso 1.000000 GR
H01f H -0.2184(19) -0.3837(14) 0.5495(4) 0.0666(15) Uiso 1.000000 GR
C018 C 0.6249(6) 0.6213(3) 0.9993(3) 0.0473(11) Uani 1.000000 .
H01l H 0.5511(10) 0.6396(17) 0.9600(16) 0.0710(16) Uiso 1.000000 GR
H01m H 0.6171(7) 0.5481(3) 0.9711(18) 0.0710(16) Uiso 1.000000 GR
H01n H 0.5740(13) 0.6419(17) 1.0591(4) 0.0710(16) Uiso 1.000000 GR
C019 C 0.6655(7) 0.5307(3) 0.6725(3) 0.0462(11) Uani 1.000000 .
H019 H 0.6444(7) 0.4687(3) 0.6189(3) 0.0554(13) Uiso 1.000000 R
C01A C 0.5194(7) 0.5824(3) 0.7027(3) 0.0489(11) Uani 1.000000 .
H01o H 0.3988(7) 0.5570(3) 0.6688(3) 0.0586(13) Uiso 1.000000 R

loop_
_atom_site_aniso_label
_atom_site_aniso_U_11
_atom_site_aniso_U_22
_atom_site_aniso_U_33
_atom_site_aniso_U_12
_atom_site_aniso_U_13
_atom_site_aniso_U_23
O001 0.0254(12) 0.0219(11) 0.0150(10) 0.0042(9) 0.0028(9) 0.0088(9)
O002 0.0245(11) 0.0213(11) 0.0136(10) 0.0045(9) 0.0016(8) 0.0081(9)
O003 0.0371(14) 0.0238(12) 0.0278(13) 0.0089(10) 0.0013(10) 0.0058(10)
O004 0.0345(14) 0.0242(12) 0.0295(13) 0.0033(10) 0.0011(10) 0.0063(11)
O005 0.0461(16) 0.0326(14) 0.0351(14) 0.0145(12) 0.0022(12) 0.0206(12)
O006 0.0408(15) 0.0319(14) 0.0393(15) -0.0006(11) 0.0078(12) 0.0211(12)
N007 0.0228(14) 0.0246(14) 0.0263(15) 0.0048(11) 0.0008(11) 0.0088(13)
N008 0.0319(15) 0.0210(14) 0.0178(13) 0.0018(12) -0.0000(11) 0.0070(11)
N009 0.0255(14) 0.0245(14) 0.0197(14) 0.0061(11) 0.0018(11) 0.0124(11)
N00A 0.0205(14) 0.0261(15) 0.0271(15) 0.0046(11) 0.0047(11) 0.0114(13)
C00B 0.0155(15) 0.0246(16) 0.0168(15) 0.0011(12) 0.0021(12) 0.0130(13)
C00C 0.0159(15) 0.0226(16) 0.0238(16) 0.0052(12) 0.0012(12) 0.0120(13)
C00D 0.0158(15) 0.0177(15) 0.0189(15) 0.0002(12) 0.0020(12) 0.0068(12)
C00E 0.0189(15) 0.0242(16) 0.0155(15) 0.0060(13) 0.0004(12) 0.0092(13)
C00F 0.0163(15) 0.0222(16) 0.0187(15) -0.0012(12) 0.0021(12) 0.0082(13)
C00G 0.0189(15) 0.0231(16) 0.0161(15) 0.0055(13) -0.0012(12) 0.0069(13)
C00H 0.0184(15) 0.0228(16) 0.0198(15) 0.0072(12) -0.0010(12) 0.0091(13)
C00I 0.0150(15) 0.0256(17) 0.0142(14) 0.0012(12) 0.0020(11) 0.0076(13)
C00J 0.0147(15) 0.0260(17) 0.0211(16) 0.0066(13) 0.0054(12) 0.0119(13)
C00K 0.0192(15) 0.0216(16) 0.0177(15) 0.0004(12) 0.0014(12) 0.0107(13)
C00L 0.0255(17) 0.0246(17) 0.0140(15) 0.0058(13) 0.0002(12) 0.0065(13)
C00M 0.0216(16) 0.0245(16) 0.0174(15) 0.0069(13) -0.0009(12) 0.0078(13)
C00N 0.0236(16) 0.0232(16) 0.0178(15) 0.0072(13) 0.0013(12) 0.0095(13)
C00O 0.0314(18) 0.0200(16) 0.0170(15) 0.0019(13) 0.0029(13) 0.0094(13)
C00P 0.0222(16) 0.0299(17) 0.0201(16) 0.0030(14) 0.0013(13) 0.0146(14)
C00Q 0.0197(16) 0.0281(17) 0.0206(16) 0.0026(13) 0.0005(12) 0.0124(14)
C00R 0.0225(16) 0.0233(16) 0.0157(15) 0.0017(13) 0.0004(12) 0.0048(13)
C00S 0.0254(17) 0.0355(19) 0.0213(16) 0.0072(14) 0.0004(13) 0.0155(15)
C00T 0.0330(19) 0.0302(18) 0.0242(17) 0.0039(15) 0.0001(14) 0.0137(15)
C00U 0.0316(18) 0.0170(15) 0.0170(15) 0.0059(13) -0.0003(13) 0.0080(13)
C00V 0.038(2) 0.0294(18) 0.0216(17) 0.0090(15) 0.0008(14) 0.0117(14)
C00W 0.0271(18) 0.0309(18) 0.0217(17) 0.0037(14) 0.0050(14) 0.0127(14)
C00X 0.037(2) 0.0301(18) 0.0253(18) 0.0109(16) 0.0059(15) 0.0089(15)
C00Y 0.035(2) 0.034(2) 0.0273(19) -0.0013(16) -0.0023(16) 0.0061(16)
C00Z 0.043(2) 0.0270(18) 0.0242(18) 0.0023(16) -0.0024(15) 0.0123(15)
C010 0.069(3) 0.029(2) 0.0250(19) 0.0190(19) 0.0075(19) 0.0086(16)
C011 0.041(2) 0.0282(18) 0.0256(17) 0.0144(16) 0.0101(15) 0.0153(15)
C012 0.046(2) 0.0277(19) 0.0295(19) -0.0021(16) -0.0091(16) 0.0116(16)
C013 0.070(3) 0.0214(18) 0.0201(18) 0.0058(18) -0.0083(18) 0.0046(14)
C014 0.066(3) 0.0273(19) 0.0254(19) 0.0192(19) 0.0158(18) 0.0063(16)
C015 0.042(2) 0.052(2) 0.0216(18) 0.0101(19) 0.0108(16) 0.0150(17)
C016 0.046(2) 0.051(2) 0.0195(18) 0.0089(19) -0.0007(16) 0.0137(17)
C017 0.055(3) 0.031(2) 0.041(2) -0.0079(18) -0.0090(19) 0.0170(18)
C018 0.051(3) 0.0245(19) 0.060(3) 0.0007(18) 0.022(2) 0.0143(19)
C019 0.080(3) 0.0223(19) 0.0244(19) 0.001(2) 0.002(2) 0.0027(15)
C01A 0.053(3) 0.045(2) 0.027(2) -0.013(2) -0.0107(18) 0.0042(18)

loop_
_atom_type_symbol
_atom_type_scat_dispersion_real
_atom_type_scat_dispersion_imag
_atom_type_scat_Cromer_Mann_a1
_atom_type_scat_Cromer_Mann_a2
_atom_type_scat_Cromer_Mann_a3
_atom_type_scat_Cromer_Mann_a4
_atom_type_scat_Cromer_Mann_b1
_atom_type_scat_Cromer_Mann_b2
_atom_type_scat_Cromer_Mann_b3
_atom_type_scat_Cromer_Mann_b4
_atom_type_scat_Cromer_Mann_c
_atom_type_scat_source
_atom_type_scat_dispersion_source
H 0.00000 0.00000 0.49300 0.32291 0.14019 0.04081 10.51090 26.12570 3.14236 57.79970 0.0030380000826 'International Tables Volume C Table 6.1.1.4 (pp. 500-502)' 'Henke, Gullikson and Davis, At. Data and Nucl. Data Tables, 1993, 54, 2'
C 0.00347 0.00161 2.31000 1.02000 1.58860 0.86500 20.84390 10.20750 0.56870 51.65120 0.215599998832 'International Tables Volume C Table 6.1.1.4 (pp. 500-502)' 'Henke, Gullikson and Davis, At. Data and Nucl. Data Tables, 1993, 54, 2'
O 0.01158 0.00611 3.04850 2.28680 1.54630 0.86700 13.27710 5.70110 0.32390 32.90890 0.250800013542 'International Tables Volume C Table 6.1.1.4 (pp. 500-502)' 'Henke, Gullikson and Davis, At. Data and Nucl. Data Tables, 1993, 54, 2'
N 0.00653 0.00323 12.21260 3.13220 2.01250 1.16630 0.00570 9.89330 28.99750 0.58260 -11.5290002823 'International Tables Volume C Table 6.1.1.4 (pp. 500-502)' 'Henke, Gullikson and Davis, At. Data and Nucl. Data Tables, 1993, 54, 2'

loop_
_geom_angle_atom_site_label_1
_geom_angle_atom_site_label_2
_geom_angle_atom_site_label_3
_geom_angle
C00G O001 C00E 106.3(2)
C00D O002 C00B 106.8(2)
O006 N007 O004 122.3(3)
C00C N007 O004 118.7(3)
C00C N007 O006 119.0(3)
C00W N008 C00G 120.2(3)
C00Z N008 C00G 119.8(3)
C00Z N008 C00W 117.2(3)
C00S N009 C00D 120.9(3)
C011 N009 C00D 120.3(3)
C011 N009 C00S 118.3(2)
O005 N00A O003 122.2(3)
C00J N00A O003 119.0(3)
C00J N00A O005 118.8(3)
C00F C00B O002 109.4(3)
C00I C00B O002 125.7(3)
C00I C00B C00F 124.8(3)
C00M C00C N007 118.6(3)
C00Q C00C N007 118.3(3)
C00Q C00C C00M 123.2(3)
N009 C00D O002 113.5(3)
C00K C00D O002 111.5(3)
C00K C00D N009 135.1(3)
C00H C00E O001 109.6(3)
C00M C00E O001 125.4(3)
C00M C00E C00H 125.0(3)
C00K C00F C00B 107.3(3)
C00R C00F C00B 118.5(3)
C00R C00F C00K 134.2(3)
N008 C00G O001 114.5(2)
C00N C00G O001 111.5(3)
C00N C00G N008 134.0(3)
C00L C00H C00E 118.1(3)
C00N C00H C00E 107.3(3)
C00N C00H C00L 134.6(3)
H00I C00I C00B 122.71(17)
C00J C00I C00B 114.6(3)
C00J C00I H00I 122.71(18)
C00I C00J N00A 118.4(3)
C00P C00J N00A 118.6(3)
C00P C00J C00I 123.0(3)
C00F C00K C00D 105.0(3)
C00O C00K C00D 132.6(3)
C00O C00K C00F 122.4(3)
H00L C00L C00H 120.68(18)
C00Q C00L C00H 118.6(3)
C00Q C00L H00L 120.68(18)
C00E C00M C00C 114.7(3)
H00M C00M C00C 122.65(18)
H00M C00M C00E 122.65(18)
C00H C00N C00G 105.2(3)
C00U C00N C00G 130.7(3)
C00U C00N C00H 123.9(3)
C00V C00O C00K 122.7(3)
C00Y C00O C00K 119.2(3)
C00Y C00O C00V 117.9(3)
H00P C00P C00J 119.81(18)
C00R C00P C00J 120.4(3)
C00R C00P H00P 119.81(18)
C00L C00Q C00C 120.4(3)
H00Q C00Q C00C 119.82(18)
H00Q C00Q C00L 119.82(18)
C00P C00R C00F 118.7(3)
H00R C00R C00F 120.66(18)
H00R C00R C00P 120.66(18)
H00e C00S N009 108.64(16)
H00f C00S N009 108.64(17)
H00f C00S H00e 107.6
C015 C00S N009 114.5(3)
C015 C00S H00e 108.64(19)
C015 C00S H00f 108.6(2)
C00U C00T H00T 119.18(19)
C012 C00T H00T 119.2(2)
C012 C00T C00U 121.6(3)
C00T C00U C00N 121.7(3)
C00X C00U C00N 119.9(3)
C00X C00U C00T 118.2(3)
H00V C00V C00O 119.6(2)
C010 C00V C00O 120.9(3)
C010 C00V H00V 119.6(2)
H00a C00W N008 108.57(16)
H00b C00W N008 108.57(17)
H00b C00W H00a 107.5
C016 C00W N008 114.8(3)
C016 C00W H00a 108.6(2)
C016 C00W H00b 108.6(2)
H00X C00X C00U 119.9(2)
C014 C00X C00U 120.1(3)
C014 C00X H00X 119.9(2)
H00Y C00Y C00O 119.4(2)
C01A C00Y C00O 121.3(4)
C01A C00Y H00Y 119.4(3)
H00c C00Z N008 108.90(17)
H00d C00Z N008 108.90(17)
H00d C00Z H00c 107.7
C017 C00Z N008 113.4(3)
C017 C00Z H00c 108.9(2)
C017 C00Z H00d 108.9(2)
H010 C010 C00V 119.8(2)
C019 C010 C00V 120.3(4)
C019 C010 H010 119.8(2)
H01g C011 N009 108.73(16)
H01h C011 N009 108.73(17)
H01h C011 H01g 107.6
C018 C011 N009 114.1(3)
C018 C011 H01g 108.7(2)
C018 C011 H01h 108.7(2)
H012 C012 C00T 120.1(2)
C013 C012 C00T 119.8(4)
C013 C012 H012 120.1(2)
H013 C013 C012 120.1(2)
C014 C013 C012 119.9(3)
C014 C013 H013 120.1(2)
C013 C014 C00X 120.3(3)
H014 C014 C00X 119.8(2)
H014 C014 C013 119.8(2)
H01i C015 C00S 109.5
H01j C015 C00S 109.5
H01j C015 H01i 109.5
H01k C015 C00S 109.5
H01k C015 H01i 109.5
H01k C015 H01j 109.5
H01a C016 C00W 109.5
H01b C016 C00W 109.5
H01b C016 H01a 109.5
H01c C016 C00W 109.5
H01c C016 H01a 109.5
H01c C016 H01b 109.5
H01d C017 C00Z 109.5
H01e C017 C00Z 109.5
H01e C017 H01d 109.5
H01f C017 C00Z 109.5
H01f C017 H01d 109.5
H01f C017 H01e 109.5
H01l C018 C011 109.5
H01m C018 C011 109.5
H01m C018 H01l 109.5
H01n C018 C011 109.5
H01n C018 H01l 109.5
H01n C018 H01m 109.5
H019 C019 C010 120.1(2)
C01A C019 C010 119.8(3)
C01A C019 H019 120.1(2)
C019 C01A C00Y 119.8(4)
H01o C01A C00Y 120.1(3)
H01o C01A C019 120.1(2)

loop_
_geom_bond_atom_site_label_1
_geom_bond_atom_site_label_2
_geom_bond_distance
O001 C00E 1.381(4)
O001 C00G 1.383(4)
O002 C00B 1.378(3)
O002 C00D 1.376(4)
O003 N00A 1.239(3)
O004 N007 1.232(3)
O005 N00A 1.232(3)
O006 N007 1.230(4)
N007 C00C 1.454(4)
N008 C00G 1.352(4)
N008 C00W 1.474(4)
N008 C00Z 1.468(4)
N009 C00D 1.348(4)
N009 C00S 1.470(4)
N009 C011 1.468(4)
N00A C00J 1.445(4)
C00B C00F 1.404(4)
C00B C00I 1.367(4)
C00C C00M 1.392(4)
C00C C00Q 1.393(4)
C00D C00K 1.395(4)
C00E C00H 1.400(4)
C00E C00M 1.369(4)
C00F C00K 1.433(4)
C00F C00R 1.397(4)
C00G C00N 1.387(4)
C00H C00L 1.406(4)
C00H C00N 1.429(4)
C00I H00I 0.9500
C00I C00J 1.401(4)
C00J C00P 1.393(4)
C00K C00O 1.478(4)
C00L H00L 0.9500
C00L C00Q 1.378(5)
C00M H00M 0.9500
C00N C00U 1.485(4)
C00O C00V 1.392(5)
C00O C00Y 1.391(5)
C00P H00P 0.9500
C00P C00R 1.378(4)
C00Q H00Q 0.9500
C00R H00R 0.9500
C00S H00e 0.9900
C00S H00f 0.9900
C00S C015 1.514(5)
C00T H00T 0.9500
C00T C00U 1.385(5)
C00T C012 1.384(5)
C00U C00X 1.398(5)
C00V H00V 0.9500
C00V C010 1.390(5)
C00W H00a 0.9900
C00W H00b 0.9900
C00W C016 1.514(5)
C00X H00X 0.9500
C00X C014 1.397(5)
C00Y H00Y 0.9500
C00Y C01A 1.388(5)
C00Z H00c 0.9900
C00Z H00d 0.9900
C00Z C017 1.496(5)
C010 H010 0.9500
C010 C019 1.372(6)
C011 H01g 0.9900
C011 H01h 0.9900
C011 C018 1.501(5)
C012 H012 0.9500
C012 C013 1.379(6)
C013 H013 0.9500
C013 C014 1.380(6)
C014 H014 0.9500
C015 H01i 0.9800
C015 H01j 0.9800
C015 H01k 0.9800
C016 H01a 0.9800
C016 H01b 0.9800
C016 H01c 0.9800
C017 H01d 0.9800
C017 H01e 0.9800
C017 H01f 0.9800
C018 H01l 0.9800
C018 H01m 0.9800
C018 H01n 0.9800
C019 H019 0.9500
C019 C01A 1.386(6)
C01A H01o 0.9500
